data_4083044
loop_
_publ_author_name
'Friedberger, Tobias'
'Ziller, Joseph W.'
'Guan, Zhibin'

_publ_section_title
;
 Ruthenium(IV) Complexes for Ethylene Insertion Polymerization
;
_journal_issue 8
_journal_name_full Organometallics
_journal_page_first 1913
_journal_paper_doi 10.1021/om5001343
_journal_volume 33
_journal_year 2014
_chemical_formula_sum 'C29 H39 Cl2 O6 P Ru S2'
_chemical_formula_weight 750.66
_chemical_name_systematic
; 
 ? 
;
_space_group_crystal_system monoclinic
_space_group_IT_number 14
_space_group_name_Hall '-P 2ybc'
_space_group_name_H-M_alt 'P 1 21/c 1'
_symmetry_space_group_name_Hall '-P 2ybc'
_symmetry_space_group_name_H-M 'P 1 21/c 1'
_atom_sites_solution_hydrogens geom
_atom_sites_solution_primary direct
_atom_sites_solution_secondary difmap
_audit_creation_method SHELXL-2013
_cell_angle_alpha 90
_cell_angle_beta 106.5907(7)
_cell_angle_gamma 90
_cell_formula_units_Z 4
_cell_length_a 14.7647(9)
_cell_length_b 13.6816(8)
_cell_length_c 16.0357(10)
_cell_measurement_reflns_used 9920
_cell_measurement_temperature 83(2)
_cell_measurement_theta_max 27.10
_cell_measurement_theta_min 2.23
_cell_volume 3104.4(3)
_computing_cell_refinement 'Bruker SAINT 7.68a, 2009'
_computing_data_collection 'Bruker APEX2 2012.4-0, 2012'
_computing_data_reduction 'Bruker SAINT 7.68a, 2009'
_computing_molecular_graphics 'Bruker SHELXTL'
_computing_publication_material 'Bruker SHELXTL'
_computing_structure_refinement 'SHELXL-2013 (Sheldrick, 2013)'
_computing_structure_solution 'Bruker SHELXTL 2013/1'
_diffrn_ambient_temperature 83(2)
_diffrn_measured_fraction_theta_full 0.999
_diffrn_measured_fraction_theta_max 0.999
_diffrn_measurement_device_type 'Bruker SMART APEX II CCD'
_diffrn_measurement_method '\f and \w scans'
_diffrn_radiation_type MoK\a
_diffrn_radiation_wavelength 0.71073
_diffrn_reflns_av_R_equivalents 0.0503
_diffrn_reflns_av_unetI/netI 0.0371
_diffrn_reflns_Laue_measured_fraction_full 0.999
_diffrn_reflns_Laue_measured_fraction_max 0.999
_diffrn_reflns_limit_h_max 18
_diffrn_reflns_limit_h_min -18
_diffrn_reflns_limit_k_max 17
_diffrn_reflns_limit_k_min -17
_diffrn_reflns_limit_l_max 20
_diffrn_reflns_limit_l_min -20
_diffrn_reflns_number 34708
_diffrn_reflns_point_group_measured_fraction_full 0.999
_diffrn_reflns_point_group_measured_fraction_max 0.999
_diffrn_reflns_theta_full 25.242
_diffrn_reflns_theta_max 27.128
_diffrn_reflns_theta_min 1.993
_diffrn_source 'fine-focus sealed tube'
_exptl_absorpt_coefficient_mu 0.905
_exptl_absorpt_correction_T_max 1.0000
_exptl_absorpt_correction_T_min 0.7673
_exptl_absorpt_correction_type numerical
_exptl_absorpt_process_details 'Bruker SADABS'
_exptl_crystal_colour yellow
_exptl_crystal_density_diffrn 1.606
_exptl_crystal_density_meas ?
_exptl_crystal_density_method not_measured
_exptl_crystal_description plate
_exptl_crystal_F_000 1544
_exptl_crystal_size_max 0.287
_exptl_crystal_size_mid 0.168
_exptl_crystal_size_min 0.056
_refine_diff_density_max 0.872
_refine_diff_density_min -0.825
_refine_diff_density_rms 0.087
_refine_ls_extinction_method none
_refine_ls_goodness_of_fit_ref 1.006
_refine_ls_hydrogen_treatment constr
_refine_ls_matrix_type full
_refine_ls_number_parameters 377
_refine_ls_number_reflns 6862
_refine_ls_number_restraints 0
_refine_ls_restrained_S_all 1.006
_refine_ls_R_factor_all 0.0443
_refine_ls_R_factor_gt 0.0312
_refine_ls_shift/su_max 0.000
_refine_ls_shift/su_mean 0.000
_refine_ls_structure_factor_coef Fsqd
_refine_ls_weighting_details 'w=1/[\s^2^(Fo^2^)+(0.0424P)^2^+2.3947P] where P=(Fo^2^+2Fc^2^)/3'
_refine_ls_weighting_scheme calc
_refine_ls_wR_factor_gt 0.0751
_refine_ls_wR_factor_ref 0.0811
_reflns_Friedel_coverage 0.000
_reflns_number_gt 5619
_reflns_number_total 6862
_reflns_threshold_expression 'I > 2\s(I)'
_cod_data_source_file om5001343_si_002.cif
_cod_data_source_block zg64
_cod_depositor_comments
;Adding full bibliography for 4083043--4083045.cif.

The following automatic conversions were performed:

'_exptl_crystal_density_meas' value 'not_measured' was changed to '?'
- the value is perceived as not measured.

Automatic conversion script
Id: cif_fix_values 3008 2015-01-20 13:52:24Z robertas 
;
_cod_database_code 4083044
_shelx_space_group_comment
; 
The symmetry employed for this shelxl refinement is uniquely defined 
by the following loop, which should always be used as a source of 
symmetry information in preference to the above space-group names. 
They are only intended as comments. 
;
_shelx_estimated_absorpt_t_min 0.781
_shelx_estimated_absorpt_t_max 0.951
_shelxl_version_number 2013-3

loop_
_space_group_symop_operation_xyz
'x, y, z'
'-x, y+1/2, -z+1/2'
'-x, -y, -z'
'x, -y-1/2, z-1/2'

loop_
_atom_site_label
_atom_site_type_symbol
_atom_site_fract_x
_atom_site_fract_y
_atom_site_fract_z
_atom_site_U_iso_or_equiv
_atom_site_adp_type
_atom_site_occupancy
_atom_site_site_symmetry_order
_atom_site_calc_flag
_atom_site_refinement_flags_posn
_atom_site_refinement_flags_adp
Ru1 Ru 0.25952(2) 0.02067(2) 0.22490(2) 0.01216(6) Uani 1 1 d . .
P1 P 0.30310(4) 0.19308(4) 0.20387(4) 0.01225(13) Uani 1 1 d . .
S1 S 0.07259(4) 0.14857(4) 0.16190(4) 0.01675(13) Uani 1 1 d . .
S2 S 0.47686(4) 0.03520(4) 0.21747(4) 0.01589(13) Uani 1 1 d . .
O1 O 0.11741(12) 0.05761(12) 0.20825(11) 0.0164(4) Uani 1 1 d . .
O2 O 0.09386(13) 0.16214(13) 0.08002(11) 0.0205(4) Uani 1 1 d . .
O3 O -0.02605(12) 0.14903(13) 0.15779(13) 0.0231(4) Uani 1 1 d . .
O4 O 0.40168(12) -0.02099(12) 0.24350(11) 0.0157(3) Uani 1 1 d . .
O5 O 0.44482(13) 0.06854(13) 0.12857(11) 0.0199(4) Uani 1 1 d . .
O6 O 0.56335(13) -0.02027(13) 0.24020(13) 0.0217(4) Uani 1 1 d . .
C1 C 0.27054(18) 0.08965(18) 0.35420(15) 0.0159(5) Uani 1 1 d . .
H1A H 0.3211 0.1390 0.3746 0.019 Uiso 1 1 calc R U
H1B H 0.2102 0.1086 0.3651 0.019 Uiso 1 1 calc R U
C2 C 0.29775(18) -0.00843(18) 0.37029(15) 0.0160(5) Uani 1 1 d . .
C3 C 0.23009(18) -0.07846(18) 0.32884(16) 0.0180(5) Uani 1 1 d . .
H3A H 0.1670 -0.0641 0.3376 0.022 Uiso 1 1 calc R U
C4 C 0.2475(2) -0.18771(19) 0.32758(17) 0.0226(6) Uani 1 1 d . .
H4A H 0.2141 -0.2228 0.3641 0.027 Uiso 1 1 calc R U
H4B H 0.3159 -0.2024 0.3494 0.027 Uiso 1 1 calc R U
C5 C 0.2086(2) -0.21728(18) 0.23229(17) 0.0208(5) Uani 1 1 d . .
H5A H 0.2305 -0.2836 0.2225 0.025 Uiso 1 1 calc R U
H5B H 0.1386 -0.2165 0.2141 0.025 Uiso 1 1 calc R U
C6 C 0.24702(19) -0.14167(17) 0.18266(16) 0.0174(5) Uani 1 1 d . .
H6A H 0.3063 -0.1651 0.1707 0.021 Uiso 1 1 calc R U
C7 C 0.19269(18) -0.08401(18) 0.11372(16) 0.0177(5) Uani 1 1 d . .
C8 C 0.2403(2) -0.00812(18) 0.08458(16) 0.0192(5) Uani 1 1 d . .
H8A H 0.2001 0.0389 0.0433 0.023 Uiso 1 1 calc R U
H8B H 0.2978 -0.0271 0.0685 0.023 Uiso 1 1 calc R U
C9 C 0.39751(19) -0.0331(2) 0.42150(17) 0.0227(6) Uani 1 1 d . .
H9A H 0.3994 -0.0483 0.4817 0.034 Uiso 1 1 calc R U
H9B H 0.4388 0.0228 0.4208 0.034 Uiso 1 1 calc R U
H9C H 0.4192 -0.0900 0.3953 0.034 Uiso 1 1 calc R U
C10 C 0.08736(19) -0.0948(2) 0.07733(18) 0.0241(6) Uani 1 1 d . .
H10A H 0.0733 -0.1420 0.0293 0.036 Uiso 1 1 calc R U
H10B H 0.0595 -0.0314 0.0559 0.036 Uiso 1 1 calc R U
H10C H 0.0607 -0.1181 0.1231 0.036 Uiso 1 1 calc R U
C11 C 0.12638(17) 0.25074(18) 0.22645(16) 0.0164(5) Uani 1 1 d . .
C12 C 0.22144(16) 0.27532(17) 0.23898(15) 0.0127(5) Uani 1 1 d . .
C13 C 0.25003(17) 0.36847(17) 0.27296(15) 0.0145(5) Uani 1 1 d . .
H13A H 0.3130 0.3886 0.2783 0.017 Uiso 1 1 calc R U
C14 C 0.19032(18) 0.43272(18) 0.29921(16) 0.0181(5) Uani 1 1 d . .
C15 C 0.09753(19) 0.40420(19) 0.28912(18) 0.0227(6) Uani 1 1 d . .
H15A H 0.0559 0.4459 0.3081 0.027 Uiso 1 1 calc R U
C16 C 0.06558(19) 0.31446(19) 0.25118(18) 0.0220(6) Uani 1 1 d . .
H16A H 0.0013 0.2966 0.2421 0.026 Uiso 1 1 calc R U
C17 C 0.2268(2) 0.53081(18) 0.33737(19) 0.0231(6) Uani 1 1 d . .
H17A H 0.1760 0.5793 0.3202 0.035 Uiso 1 1 calc R U
H17B H 0.2796 0.5509 0.3157 0.035 Uiso 1 1 calc R U
H17C H 0.2483 0.5259 0.4010 0.035 Uiso 1 1 calc R U
C18 C 0.49538(17) 0.13943(18) 0.28550(16) 0.0158(5) Uani 1 1 d . .
C19 C 0.42183(17) 0.20519(17) 0.28690(15) 0.0139(5) Uani 1 1 d . .
C20 C 0.44254(17) 0.27204(17) 0.35542(15) 0.0140(5) Uani 1 1 d . .
H20A H 0.3933 0.3135 0.3618 0.017 Uiso 1 1 calc R U
C21 C 0.53256(18) 0.28126(18) 0.41561(16) 0.0174(5) Uani 1 1 d . .
C22 C 0.60383(18) 0.21957(19) 0.40747(16) 0.0192(5) Uani 1 1 d . .
H22A H 0.6659 0.2266 0.4455 0.023 Uiso 1 1 calc R U
C23 C 0.58512(17) 0.14774(18) 0.34421(17) 0.0183(5) Uani 1 1 d . .
H23A H 0.6337 0.1038 0.3407 0.022 Uiso 1 1 calc R U
C24 C 0.54922(19) 0.35734(19) 0.48578(16) 0.0209(5) Uani 1 1 d . .
H24A H 0.6086 0.3433 0.5305 0.031 Uiso 1 1 calc R U
H24B H 0.4969 0.3565 0.5121 0.031 Uiso 1 1 calc R U
H24C H 0.5530 0.4220 0.4606 0.031 Uiso 1 1 calc R U
C25 C 0.31625(18) 0.26212(18) 0.10090(15) 0.0166(5) Uani 1 1 d . .
C26 C 0.25203(19) 0.35301(18) 0.08205(17) 0.0202(5) Uani 1 1 d . .
H26A H 0.2519 0.3808 0.0257 0.030 Uiso 1 1 calc R U
H26B H 0.2758 0.4017 0.1279 0.030 Uiso 1 1 calc R U
H26C H 0.1875 0.3343 0.0806 0.030 Uiso 1 1 calc R U
C27 C 0.41851(19) 0.29609(19) 0.11586(17) 0.0205(5) Uani 1 1 d . .
H27A H 0.4240 0.3314 0.0644 0.031 Uiso 1 1 calc R U
H27B H 0.4605 0.2391 0.1262 0.031 Uiso 1 1 calc R U
H27C H 0.4364 0.3394 0.1666 0.031 Uiso 1 1 calc R U
C28 C 0.28625(19) 0.19825(19) 0.01883(16) 0.0199(5) Uani 1 1 d . .
H28A H 0.2987 0.2333 -0.0301 0.030 Uiso 1 1 calc R U
H28B H 0.2186 0.1836 0.0052 0.030 Uiso 1 1 calc R U
H28C H 0.3223 0.1371 0.0290 0.030 Uiso 1 1 calc R U
C29 C -0.0192(2) 0.1342(2) 0.4871(2) 0.0324(7) Uani 1 1 d . .
H29A H 0.0002 0.2024 0.5038 0.039 Uiso 1 1 calc R U
H29B H 0.0203 0.0904 0.5322 0.039 Uiso 1 1 calc R U
Cl1 Cl -0.00005(6) 0.10772(6) 0.38615(6) 0.0421(2) Uani 1 1 d . .
Cl2 Cl -0.13945(6) 0.11878(8) 0.48271(6) 0.0502(2) Uani 1 1 d . .

loop_
_atom_site_aniso_label
_atom_site_aniso_U_11
_atom_site_aniso_U_22
_atom_site_aniso_U_33
_atom_site_aniso_U_23
_atom_site_aniso_U_13
_atom_site_aniso_U_12
Ru1 0.01416(10) 0.01085(10) 0.01019(10) -0.00054(7) 0.00142(7) -0.00076(7)
P1 0.0135(3) 0.0115(3) 0.0108(3) -0.0005(2) 0.0019(2) -0.0005(2)
S1 0.0131(3) 0.0154(3) 0.0187(3) 0.0007(2) -0.0005(2) -0.0018(2)
S2 0.0171(3) 0.0140(3) 0.0178(3) -0.0003(2) 0.0068(2) 0.0012(2)
O1 0.0153(9) 0.0148(8) 0.0172(9) 0.0002(7) 0.0020(7) -0.0019(7)
O2 0.0213(9) 0.0208(9) 0.0160(9) 0.0032(7) -0.0003(7) -0.0011(7)
O3 0.0137(9) 0.0223(10) 0.0301(11) 0.0012(8) 0.0012(8) -0.0007(7)
O4 0.0165(9) 0.0143(8) 0.0167(9) 0.0014(7) 0.0054(7) 0.0017(7)
O5 0.0258(10) 0.0185(9) 0.0166(9) 0.0004(7) 0.0079(8) -0.0004(8)
O6 0.0179(9) 0.0183(9) 0.0301(11) -0.0017(8) 0.0092(8) 0.0032(7)
C1 0.0199(12) 0.0180(12) 0.0106(11) -0.0023(9) 0.0057(9) -0.0045(10)
C2 0.0195(13) 0.0206(12) 0.0087(11) 0.0020(9) 0.0052(10) 0.0005(10)
C3 0.0219(13) 0.0179(12) 0.0159(12) 0.0029(10) 0.0082(10) 0.0000(10)
C4 0.0313(15) 0.0167(13) 0.0186(13) 0.0024(10) 0.0051(11) -0.0002(11)
C5 0.0282(14) 0.0139(12) 0.0198(13) -0.0014(10) 0.0061(11) -0.0027(10)
C6 0.0233(13) 0.0132(12) 0.0154(12) -0.0045(10) 0.0049(10) -0.0008(10)
C7 0.0223(13) 0.0151(12) 0.0145(12) -0.0063(9) 0.0032(10) -0.0029(10)
C8 0.0270(14) 0.0179(12) 0.0116(12) -0.0043(10) 0.0039(10) -0.0007(10)
C9 0.0216(14) 0.0283(15) 0.0154(13) 0.0055(11) 0.0008(10) 0.0016(11)
C10 0.0255(14) 0.0214(13) 0.0205(14) -0.0026(11) -0.0011(11) -0.0035(11)
C11 0.0161(12) 0.0146(12) 0.0163(12) 0.0013(9) 0.0011(10) -0.0021(10)
C12 0.0123(11) 0.0126(11) 0.0133(11) 0.0013(9) 0.0037(9) 0.0025(9)
C13 0.0146(12) 0.0144(11) 0.0134(11) 0.0029(9) 0.0021(9) -0.0005(9)
C14 0.0233(13) 0.0128(12) 0.0183(13) 0.0019(10) 0.0062(10) 0.0014(10)
C15 0.0208(13) 0.0185(13) 0.0306(15) -0.0005(11) 0.0102(11) 0.0034(10)
C16 0.0159(13) 0.0199(13) 0.0304(15) 0.0007(11) 0.0068(11) 0.0003(10)
C17 0.0254(14) 0.0162(13) 0.0294(15) -0.0030(11) 0.0105(12) 0.0003(11)
C18 0.0164(12) 0.0149(12) 0.0166(12) 0.0014(9) 0.0055(10) -0.0015(9)
C19 0.0143(12) 0.0155(11) 0.0119(11) 0.0015(9) 0.0037(9) -0.0021(9)
C20 0.0146(12) 0.0137(11) 0.0133(11) 0.0012(9) 0.0034(9) -0.0004(9)
C21 0.0194(13) 0.0175(12) 0.0131(12) 0.0022(9) 0.0012(10) -0.0035(10)
C22 0.0147(12) 0.0225(13) 0.0179(13) 0.0032(10) 0.0005(10) -0.0035(10)
C23 0.0140(12) 0.0193(13) 0.0218(13) 0.0056(10) 0.0056(10) 0.0023(10)
C24 0.0223(14) 0.0226(13) 0.0156(12) -0.0009(10) 0.0019(10) -0.0046(11)
C25 0.0212(13) 0.0154(12) 0.0129(12) 0.0021(9) 0.0046(10) -0.0016(10)
C26 0.0262(14) 0.0184(13) 0.0161(13) 0.0051(10) 0.0060(11) 0.0022(10)
C27 0.0260(14) 0.0188(13) 0.0184(13) 0.0009(10) 0.0090(11) -0.0051(11)
C28 0.0283(14) 0.0188(13) 0.0124(12) 0.0019(10) 0.0053(10) -0.0017(11)
C29 0.0335(17) 0.0285(15) 0.0296(16) -0.0011(13) -0.0001(13) 0.0005(13)
Cl1 0.0426(5) 0.0449(5) 0.0408(5) 0.0076(4) 0.0150(4) 0.0068(4)
Cl2 0.0370(5) 0.0679(6) 0.0480(5) 0.0044(5) 0.0156(4) 0.0040(4)

loop_
_atom_type_symbol
_atom_type_description
_atom_type_scat_dispersion_real
_atom_type_scat_dispersion_imag
_atom_type_scat_source
C C 0.0033 0.0016 'International Tables Vol C Tables 4.2.6.8 and 6.1.1.4'
H H 0.0000 0.0000 'International Tables Vol C Tables 4.2.6.8 and 6.1.1.4'
O O 0.0106 0.0060 'International Tables Vol C Tables 4.2.6.8 and 6.1.1.4'
P P 0.1023 0.0942 'International Tables Vol C Tables 4.2.6.8 and 6.1.1.4'
S S 0.1246 0.1234 'International Tables Vol C Tables 4.2.6.8 and 6.1.1.4'
Cl Cl 0.1484 0.1585 'International Tables Vol C Tables 4.2.6.8 and 6.1.1.4'
Ru Ru -1.2594 0.8363 'International Tables Vol C Tables 4.2.6.8 and 6.1.1.4'

loop_
_geom_angle_atom_site_label_1
_geom_angle_atom_site_label_2
_geom_angle_atom_site_label_3
_geom_angle
O1 Ru1 O4 178.08(6)
O1 Ru1 C8 94.59(9)
O4 Ru1 C8 85.95(8)
O1 Ru1 C1 79.76(8)
O4 Ru1 C1 100.15(8)
C8 Ru1 C1 165.09(9)
O1 Ru1 C2 96.84(8)
O4 Ru1 C2 82.07(8)
C8 Ru1 C2 158.57(9)
C1 Ru1 C2 36.23(9)
O1 Ru1 C7 81.85(8)
O4 Ru1 C7 97.56(8)
C8 Ru1 C7 36.39(9)
C1 Ru1 C7 152.71(9)
C2 Ru1 C7 128.14(9)
O1 Ru1 C3 81.05(8)
O4 Ru1 C3 97.18(8)
C8 Ru1 C3 129.64(9)
C1 Ru1 C3 63.50(9)
C2 Ru1 C3 35.96(9)
C7 Ru1 C3 93.88(9)
O1 Ru1 C6 101.57(8)
O4 Ru1 C6 77.01(8)
C8 Ru1 C6 63.69(9)
C1 Ru1 C6 130.81(9)
C2 Ru1 C6 96.19(9)
C7 Ru1 C6 35.67(9)
C3 Ru1 C6 68.16(9)
O1 Ru1 P1 92.42(5)
O4 Ru1 P1 89.43(5)
C8 Ru1 P1 89.65(7)
C1 Ru1 P1 76.90(6)
C2 Ru1 P1 107.85(7)
C7 Ru1 P1 124.01(7)
C3 Ru1 P1 140.40(7)
C6 Ru1 P1 150.53(6)
C12 P1 C19 106.71(11)
C12 P1 C25 101.14(11)
C19 P1 C25 104.91(11)
C12 P1 Ru1 108.57(8)
C19 P1 Ru1 102.23(8)
C25 P1 Ru1 131.42(8)
O3 S1 O2 115.91(11)
O3 S1 O1 108.86(10)
O2 S1 O1 112.10(10)
O3 S1 C11 107.46(12)
O2 S1 C11 104.47(11)
O1 S1 C11 107.55(11)
O6 S2 O5 115.72(11)
O6 S2 O4 109.37(10)
O5 S2 O4 112.11(10)
O6 S2 C18 107.40(12)
O5 S2 C18 107.70(11)
O4 S2 C18 103.73(11)
S1 O1 Ru1 123.03(10)
S2 O4 Ru1 127.24(10)
C2 C1 Ru1 73.08(14)
C1 C2 C3 115.9(2)
C1 C2 C9 119.9(2)
C3 C2 C9 123.8(2)
C1 C2 Ru1 70.70(13)
C3 C2 Ru1 72.52(14)
C9 C2 Ru1 121.11(17)
C2 C3 C4 125.2(2)
C2 C3 Ru1 71.52(14)
C4 C3 Ru1 120.43(17)
C3 C4 C5 104.9(2)
C6 C5 C4 104.8(2)
C7 C6 C5 125.6(2)
C7 C6 Ru1 70.85(14)
C5 C6 Ru1 120.89(17)
C8 C7 C6 116.6(2)
C8 C7 C10 120.2(2)
C6 C7 C10 122.9(2)
C8 C7 Ru1 69.53(14)
C6 C7 Ru1 73.48(14)
C10 C7 Ru1 122.25(17)
C7 C8 Ru1 74.08(14)
C16 C11 C12 120.8(2)
C16 C11 S1 116.14(19)
C12 C11 S1 122.20(19)
C11 C12 C13 116.9(2)
C11 C12 P1 121.57(18)
C13 C12 P1 121.37(18)
C14 C13 C12 123.0(2)
C15 C14 C13 118.4(2)
C15 C14 C17 121.5(2)
C13 C14 C17 120.1(2)
C14 C15 C16 119.9(2)
C11 C16 C15 120.9(2)
C23 C18 C19 121.5(2)
C23 C18 S2 115.60(19)
C19 C18 S2 122.56(19)
C20 C19 C18 115.6(2)
C20 C19 P1 124.44(18)
C18 C19 P1 119.79(18)
C19 C20 C21 123.4(2)
C22 C21 C20 118.4(2)
C22 C21 C24 121.8(2)
C20 C21 C24 119.8(2)
C23 C22 C21 120.3(2)
C22 C23 C18 120.4(2)
C27 C25 C28 109.7(2)
C27 C25 C26 108.0(2)
C28 C25 C26 106.3(2)
C27 C25 P1 110.17(17)
C28 C25 P1 111.97(16)
C26 C25 P1 110.54(17)
Cl1 C29 Cl2 111.20(17)

loop_
_geom_bond_atom_site_label_1
_geom_bond_atom_site_label_2
_geom_bond_distance
Ru1 O1 2.0998(17)
Ru1 O4 2.1124(17)
Ru1 C8 2.221(2)
Ru1 C1 2.241(2)
Ru1 C2 2.272(2)
Ru1 C7 2.280(2)
Ru1 C3 2.285(2)
Ru1 C6 2.314(2)
Ru1 P1 2.4931(6)
P1 C12 1.851(2)
P1 C19 1.882(2)
P1 C25 1.959(2)
S1 O3 1.4390(19)
S1 O2 1.4466(19)
S1 O1 1.5027(18)
S1 C11 1.785(3)
S2 O6 1.4401(19)
S2 O5 1.4418(18)
S2 O4 1.5040(17)
S2 C18 1.769(3)
C1 C2 1.403(3)
C2 C3 1.407(4)
C2 C9 1.506(4)
C3 C4 1.518(3)
C4 C5 1.526(4)
C5 C6 1.511(3)
C6 C7 1.408(4)
C7 C8 1.407(4)
C7 C10 1.504(4)
C11 C16 1.388(4)
C11 C12 1.401(3)
C12 C13 1.403(3)
C13 C14 1.392(3)
C14 C15 1.389(4)
C14 C17 1.509(3)
C15 C16 1.391(4)
C18 C23 1.394(3)
C18 C19 1.415(3)
C19 C20 1.395(3)
C20 C21 1.408(3)
C21 C22 1.384(4)
C21 C24 1.501(3)
C22 C23 1.382(4)
C25 C27 1.532(3)
C25 C28 1.536(3)
C25 C26 1.541(3)
C29 Cl1 1.759(3)
C29 Cl2 1.769(3)
